data_1502042
loop_
_publ_author_name
'Wang, Haining'
'Huang, Deshun'
'Cheng, Donghao'
'Li, Lijun'
'Shi, Yian'

_publ_section_title
;
 Acid-catalyzed regioselective sulfetherification of alkenols and
 stereoselective rearrangement of tetrahydrofuran to tetrahydropyran.
;
_journal_issue 7
_journal_name_full 'Organic letters'
_journal_page_first 1650
_journal_page_last 1653
_journal_paper_doi 10.1021/ol200127n
_journal_volume 13
_journal_year 2011
_chemical_formula_moiety 'C19 H21 Br O S'
_chemical_formula_sum 'C19 H21 Br O S'
_chemical_formula_weight 377.33
_chemical_name_systematic
; 
 ? 
;
_space_group_IT_number 2
_symmetry_cell_setting triclinic
_symmetry_space_group_name_Hall '-P 1'
_symmetry_space_group_name_H-M 'P -1'
_atom_sites_solution_hydrogens geom
_atom_sites_solution_primary direct
_atom_sites_solution_secondary difmap
_audit_creation_method SHELXL-97
_cell_angle_alpha 72.270(7)
_cell_angle_beta 82.260(8)
_cell_angle_gamma 76.860(7)
_cell_formula_units_Z 2
_cell_length_a 5.8183(9)
_cell_length_b 11.2510(15)
_cell_length_c 14.411(2)
_cell_measurement_reflns_used 543
_cell_measurement_temperature 173(2)
_cell_measurement_theta_max 27.48
_cell_measurement_theta_min 2.17
_cell_volume 872.9(2)
_computing_cell_refinement 'CrystalClear (Rigaku Inc., 2008)'
_computing_data_collection 'CrystalClear (Rigaku Inc., 2008)'
_computing_data_reduction 'CrystalClear (Rigaku Inc., 2008)'
_computing_molecular_graphics 'XP in Siemens SHELXTL (Sheldrick, 1994)'
_computing_publication_material 'SHELX97 (Sheldrick, 1997)'
_computing_structure_refinement 'SHELXL-97 (Sheldrick, 1997)'
_computing_structure_solution 'SHELXS-97 (Sheldrick, 1990)'
_diffrn_ambient_temperature 173(2)
_diffrn_measured_fraction_theta_full 0.996
_diffrn_measured_fraction_theta_max 0.996
_diffrn_measurement_device_type 'Saturn724+ CCD'
_diffrn_measurement_method '\w scans at fixed \c = 45\%'
_diffrn_radiation_monochromator graphite
_diffrn_radiation_source 'sealed tube'
_diffrn_radiation_type MoK\a
_diffrn_radiation_wavelength 0.71073
_diffrn_reflns_av_R_equivalents 0.0372
_diffrn_reflns_av_sigmaI/netI 0.0383
_diffrn_reflns_limit_h_max 7
_diffrn_reflns_limit_h_min -7
_diffrn_reflns_limit_k_max 14
_diffrn_reflns_limit_k_min -14
_diffrn_reflns_limit_l_max 18
_diffrn_reflns_limit_l_min -18
_diffrn_reflns_number 11709
_diffrn_reflns_theta_full 27.47
_diffrn_reflns_theta_max 27.47
_diffrn_reflns_theta_min 2.76
_exptl_absorpt_coefficient_mu 2.474
_exptl_absorpt_correction_T_max 0.6375
_exptl_absorpt_correction_T_min 0.4378
_exptl_absorpt_correction_type numerical
_exptl_absorpt_process_details 'CrystalClear (Rigaku Inc., 2008)'
_exptl_crystal_colour colorless
_exptl_crystal_density_diffrn 1.436
_exptl_crystal_density_method 'not measured'
_exptl_crystal_description palte
_exptl_crystal_F_000 388
_exptl_crystal_size_max 0.40
_exptl_crystal_size_mid 0.20
_exptl_crystal_size_min 0.20
_refine_diff_density_max 0.765
_refine_diff_density_min -0.292
_refine_diff_density_rms 0.064
_refine_ls_extinction_method none
_refine_ls_goodness_of_fit_ref 1.114
_refine_ls_hydrogen_treatment constr
_refine_ls_matrix_type full
_refine_ls_number_parameters 200
_refine_ls_number_reflns 3989
_refine_ls_number_restraints 0
_refine_ls_restrained_S_all 1.114
_refine_ls_R_factor_all 0.0517
_refine_ls_R_factor_gt 0.0463
_refine_ls_shift/su_max 0.001
_refine_ls_shift/su_mean 0.000
_refine_ls_structure_factor_coef Fsqd
_refine_ls_weighting_details 'calc w=1/[\s^2^(Fo^2^)+(0.0355P)^2^+0.5636P] where P=(Fo^2^+2Fc^2^)/3'
_refine_ls_weighting_scheme calc
_refine_ls_wR_factor_gt 0.0967
_refine_ls_wR_factor_ref 0.0994
_reflns_number_gt 3648
_reflns_number_total 3989
_reflns_threshold_expression >2sigma(I)
_cod_data_source_file ol200127n_si_003.cif
_cod_data_source_block sa660
_cod_original_sg_symbol_H-M P-1
_cod_database_code 1502042

loop_
_symmetry_equiv_pos_as_xyz
'x, y, z'
'-x, -y, -z'

loop_
_atom_site_label
_atom_site_type_symbol
_atom_site_fract_x
_atom_site_fract_y
_atom_site_fract_z
_atom_site_U_iso_or_equiv
_atom_site_adp_type
_atom_site_occupancy
_atom_site_symmetry_multiplicity
_atom_site_calc_flag
_atom_site_refinement_flags
Br1 Br 0.88002(6) 0.29795(3) -0.34736(2) 0.04857(12) Uani 1 1 d .
S1 S 0.98858(12) 0.36285(6) 0.10056(5) 0.03332(16) Uani 1 1 d .
O1 O 1.2238(3) 0.10648(17) 0.05733(13) 0.0311(4) Uani 1 1 d .
C1 C 0.9849(5) 0.2410(2) -0.2189(2) 0.0327(6) Uani 1 1 d .
C2 C 1.2211(5) 0.1851(2) -0.2055(2) 0.0334(6) Uani 1 1 d .
H2A H 1.3301 0.1777 -0.2598 0.040 Uiso 1 1 calc R
C3 C 1.2941(4) 0.1404(2) -0.11169(19) 0.0301(5) Uani 1 1 d .
H3A H 1.4550 0.1018 -0.1010 0.036 Uiso 1 1 calc R
C4 C 1.1324(4) 0.1517(2) -0.03237(19) 0.0273(5) Uani 1 1 d .
C5 C 0.8970(4) 0.2095(2) -0.04623(19) 0.0285(5) Uani 1 1 d .
C6 C 0.8247(5) 0.2548(2) -0.1410(2) 0.0331(6) Uani 1 1 d .
H6A H 0.6648 0.2953 -0.1522 0.040 Uiso 1 1 calc R
C7 C 1.0608(4) 0.1021(2) 0.14332(19) 0.0304(5) Uani 1 1 d .
H7A H 0.9866 0.0262 0.1563 0.036 Uiso 1 1 calc R
C8 C 0.8651(4) 0.2202(2) 0.1260(2) 0.0300(5) Uani 1 1 d .
H8A H 0.7546 0.2140 0.1860 0.036 Uiso 1 1 calc R
C9 C 0.7283(4) 0.2236(3) 0.0408(2) 0.0341(6) Uani 1 1 d .
H9A H 0.6388 0.1537 0.0613 0.041 Uiso 1 1 calc R
H9B H 0.6137 0.3053 0.0225 0.041 Uiso 1 1 calc R
C10 C 1.2154(5) 0.0796(3) 0.22599(19) 0.0363(6) Uani 1 1 d .
H10A H 1.3051 0.1492 0.2092 0.044 Uiso 1 1 calc R
H10B H 1.3317 -0.0008 0.2303 0.044 Uiso 1 1 calc R
C11 C 1.0869(6) 0.0720(3) 0.3262(2) 0.0456(7) Uani 1 1 d .
H11A H 0.9741 0.0139 0.3393 0.055 Uiso 1 1 calc R
H11B H 0.9957 0.1573 0.3275 0.055 Uiso 1 1 calc R
C12 C 1.2627(7) 0.0236(4) 0.4054(2) 0.0596(9) Uani 1 1 d .
H12A H 1.1793 0.0293 0.4681 0.089 Uiso 1 1 calc R
H12B H 1.3845 0.0756 0.3886 0.089 Uiso 1 1 calc R
H12C H 1.3371 -0.0653 0.4103 0.089 Uiso 1 1 calc R
C13 C 0.7263(5) 0.4730(3) 0.1310(2) 0.0398(7) Uani 1 1 d .
H13A H 0.7598 0.5601 0.1102 0.048 Uiso 1 1 calc R
H13B H 0.5942 0.4734 0.0940 0.048 Uiso 1 1 calc R
C14 C 0.6511(5) 0.4387(2) 0.2383(2) 0.0312(6) Uani 1 1 d .
C15 C 0.7793(5) 0.4613(3) 0.3034(2) 0.0356(6) Uani 1 1 d .
H15A H 0.9120 0.5008 0.2795 0.043 Uiso 1 1 calc R
C16 C 0.7166(5) 0.4273(3) 0.4024(2) 0.0421(7) Uani 1 1 d .
H16A H 0.8058 0.4437 0.4461 0.051 Uiso 1 1 calc R
C17 C 0.5243(6) 0.3694(3) 0.4381(2) 0.0447(7) Uani 1 1 d .
H17A H 0.4824 0.3447 0.5063 0.054 Uiso 1 1 calc R
C18 C 0.3948(5) 0.3480(3) 0.3742(2) 0.0452(7) Uani 1 1 d .
H18A H 0.2612 0.3094 0.3984 0.054 Uiso 1 1 calc R
C19 C 0.4564(5) 0.3820(3) 0.2747(2) 0.0396(7) Uani 1 1 d .
H19A H 0.3652 0.3665 0.2313 0.048 Uiso 1 1 calc R

loop_
_atom_site_aniso_label
_atom_site_aniso_U_11
_atom_site_aniso_U_22
_atom_site_aniso_U_33
_atom_site_aniso_U_23
_atom_site_aniso_U_13
_atom_site_aniso_U_12
Br1 0.0604(2) 0.04433(19) 0.03902(19) -0.00590(14) -0.02160(15) -0.00405(15)
S1 0.0388(4) 0.0249(3) 0.0348(4) -0.0091(3) 0.0037(3) -0.0060(3)
O1 0.0268(9) 0.0355(10) 0.0277(9) -0.0090(8) -0.0039(7) 0.0019(7)
C1 0.0393(14) 0.0246(12) 0.0348(14) -0.0050(11) -0.0121(12) -0.0067(11)
C2 0.0345(14) 0.0315(13) 0.0323(14) -0.0086(11) -0.0008(11) -0.0043(11)
C3 0.0268(12) 0.0269(12) 0.0352(14) -0.0071(11) -0.0050(11) -0.0032(10)
C4 0.0270(12) 0.0201(11) 0.0330(13) -0.0057(10) -0.0040(10) -0.0027(9)
C5 0.0246(12) 0.0237(12) 0.0367(14) -0.0069(11) -0.0039(11) -0.0051(9)
C6 0.0260(12) 0.0280(13) 0.0442(16) -0.0075(12) -0.0099(11) -0.0027(10)
C7 0.0304(13) 0.0256(12) 0.0320(14) -0.0059(11) 0.0027(11) -0.0054(10)
C8 0.0274(12) 0.0260(12) 0.0337(14) -0.0073(11) 0.0022(11) -0.0036(10)
C9 0.0223(12) 0.0356(14) 0.0415(16) -0.0107(12) -0.0008(11) -0.0008(10)
C10 0.0374(14) 0.0344(14) 0.0304(14) -0.0053(12) -0.0026(12) 0.0010(12)
C11 0.0506(18) 0.0508(18) 0.0311(15) -0.0069(14) 0.0007(13) -0.0098(15)
C12 0.077(3) 0.066(2) 0.0309(16) -0.0062(16) -0.0075(16) -0.0122(19)
C13 0.0495(17) 0.0285(13) 0.0357(15) -0.0107(12) -0.0047(13) 0.0065(12)
C14 0.0335(13) 0.0233(12) 0.0338(14) -0.0094(11) -0.0051(11) 0.0039(10)
C15 0.0348(14) 0.0329(14) 0.0405(16) -0.0123(12) -0.0037(12) -0.0063(11)
C16 0.0452(17) 0.0464(17) 0.0366(16) -0.0172(14) -0.0093(13) -0.0014(13)
C17 0.0500(18) 0.0415(16) 0.0329(15) -0.0055(13) -0.0001(13) 0.0014(14)
C18 0.0356(15) 0.0413(16) 0.058(2) -0.0168(15) 0.0071(14) -0.0084(13)
C19 0.0333(14) 0.0420(16) 0.0490(17) -0.0235(14) -0.0077(13) -0.0012(12)

loop_
_atom_type_symbol
_atom_type_description
_atom_type_scat_dispersion_real
_atom_type_scat_dispersion_imag
_atom_type_scat_source
C C 0.0033 0.0016 'International Tables Vol C Tables 4.2.6.8 and 6.1.1.4'
H H 0.0000 0.0000 'International Tables Vol C Tables 4.2.6.8 and 6.1.1.4'
Br Br -0.2901 2.4595 'International Tables Vol C Tables 4.2.6.8 and 6.1.1.4'
O O 0.0106 0.0060 'International Tables Vol C Tables 4.2.6.8 and 6.1.1.4'
S S 0.1246 0.1234 'International Tables Vol C Tables 4.2.6.8 and 6.1.1.4'

loop_
_geom_angle_atom_site_label_1
_geom_angle_atom_site_label_2
_geom_angle_atom_site_label_3
_geom_angle
C8 S1 C13 99.86(13)
C4 O1 C7 118.21(19)
C6 C1 C2 121.5(2)
C6 C1 Br1 119.6(2)
C2 C1 Br1 119.0(2)
C3 C2 C1 118.6(3)
C3 C2 H2A 120.7
C1 C2 H2A 120.7
C2 C3 C4 120.3(2)
C2 C3 H3A 119.8
C4 C3 H3A 119.8
O1 C4 C5 123.4(2)
O1 C4 C3 115.7(2)
C5 C4 C3 120.9(2)
C4 C5 C6 118.5(2)
C4 C5 C9 119.6(2)
C6 C5 C9 121.9(2)
C1 C6 C5 120.2(2)
C1 C6 H6A 119.9
C5 C6 H6A 119.9
O1 C7 C10 104.9(2)
O1 C7 C8 110.7(2)
C10 C7 C8 116.7(2)
O1 C7 H7A 108.1
C10 C7 H7A 108.1
C8 C7 H7A 108.1
C7 C8 C9 108.2(2)
C7 C8 S1 110.45(17)
C9 C8 S1 111.53(18)
C7 C8 H8A 108.9
C9 C8 H8A 108.9
S1 C8 H8A 108.9
C5 C9 C8 110.3(2)
C5 C9 H9A 109.6
C8 C9 H9A 109.6
C5 C9 H9B 109.6
C8 C9 H9B 109.6
H9A C9 H9B 108.1
C7 C10 C11 116.0(2)
C7 C10 H10A 108.3
C11 C10 H10A 108.3
C7 C10 H10B 108.3
C11 C10 H10B 108.3
H10A C10 H10B 107.4
C10 C11 C12 110.6(3)
C10 C11 H11A 109.5
C12 C11 H11A 109.5
C10 C11 H11B 109.5
C12 C11 H11B 109.5
H11A C11 H11B 108.1
C11 C12 H12A 109.5
C11 C12 H12B 109.5
H12A C12 H12B 109.5
C11 C12 H12C 109.5
H12A C12 H12C 109.5
H12B C12 H12C 109.5
C14 C13 S1 112.79(19)
C14 C13 H13A 109.0
S1 C13 H13A 109.0
C14 C13 H13B 109.0
S1 C13 H13B 109.0
H13A C13 H13B 107.8
C15 C14 C19 118.5(3)
C15 C14 C13 120.1(3)
C19 C14 C13 121.3(3)
C16 C15 C14 120.9(3)
C16 C15 H15A 119.6
C14 C15 H15A 119.6
C15 C16 C17 120.1(3)
C15 C16 H16A 119.9
C17 C16 H16A 119.9
C18 C17 C16 119.4(3)
C18 C17 H17A 120.3
C16 C17 H17A 120.3
C17 C18 C19 120.8(3)
C17 C18 H18A 119.6
C19 C18 H18A 119.6
C18 C19 C14 120.2(3)
C18 C19 H19A 119.9
C14 C19 H19A 119.9

loop_
_geom_bond_atom_site_label_1
_geom_bond_atom_site_label_2
_geom_bond_distance
Br1 C1 1.901(3)
S1 C8 1.823(3)
S1 C13 1.830(3)
O1 C4 1.369(3)
O1 C7 1.451(3)
C1 C6 1.384(4)
C1 C2 1.388(4)
C2 C3 1.381(4)
C2 H2A 0.9500
C3 C4 1.397(4)
C3 H3A 0.9500
C4 C5 1.389(3)
C5 C6 1.391(4)
C5 C9 1.510(4)
C6 H6A 0.9500
C7 C10 1.514(4)
C7 C8 1.520(3)
C7 H7A 1.0000
C8 C9 1.536(4)
C8 H8A 1.0000
C9 H9A 0.9900
C9 H9B 0.9900
C10 C11 1.522(4)
C10 H10A 0.9900
C10 H10B 0.9900
C11 C12 1.525(4)
C11 H11A 0.9900
C11 H11B 0.9900
C12 H12A 0.9800
C12 H12B 0.9800
C12 H12C 0.9800
C13 C14 1.504(4)
C13 H13A 0.9900
C13 H13B 0.9900
C14 C15 1.386(4)
C14 C19 1.390(4)
C15 C16 1.381(4)
C15 H15A 0.9500
C16 C17 1.383(4)
C16 H16A 0.9500
C17 C18 1.371(4)
C17 H17A 0.9500
C18 C19 1.385(4)
C18 H18A 0.9500
C19 H19A 0.9500

loop_
_geom_torsion_atom_site_label_1
_geom_torsion_atom_site_label_2
_geom_torsion_atom_site_label_3
_geom_torsion_atom_site_label_4
_geom_torsion
C6 C1 C2 C3 1.3(4)
Br1 C1 C2 C3 -178.00(19)
C1 C2 C3 C4 0.0(4)
C7 O1 C4 C5 9.2(3)
C7 O1 C4 C3 -173.1(2)
C2 C3 C4 O1 -178.9(2)
C2 C3 C4 C5 -1.1(4)
O1 C4 C5 C6 178.4(2)
C3 C4 C5 C6 0.8(4)
O1 C4 C5 C9 -0.6(4)
C3 C4 C5 C9 -178.2(2)
C2 C1 C6 C5 -1.6(4)
Br1 C1 C6 C5 177.71(19)
C4 C5 C6 C1 0.5(4)
C9 C5 C6 C1 179.5(2)
C4 O1 C7 C10 -166.7(2)
C4 O1 C7 C8 -40.0(3)
O1 C7 C8 C9 61.1(3)
C10 C7 C8 C9 -179.1(2)
O1 C7 C8 S1 -61.2(2)
C10 C7 C8 S1 58.6(3)
C13 S1 C8 C7 -158.79(19)
C13 S1 C8 C9 80.80(19)
C4 C5 C9 C8 23.2(3)
C6 C5 C9 C8 -155.8(2)
C7 C8 C9 C5 -51.9(3)
S1 C8 C9 C5 69.8(2)
O1 C7 C10 C11 179.5(2)
C8 C7 C10 C11 56.7(3)
C7 C10 C11 C12 168.9(3)
C8 S1 C13 C14 68.0(2)
S1 C13 C14 C15 74.4(3)
S1 C13 C14 C19 -104.4(3)
C19 C14 C15 C16 0.6(4)
C13 C14 C15 C16 -178.2(2)
C14 C15 C16 C17 0.2(4)
C15 C16 C17 C18 -1.0(4)
C16 C17 C18 C19 0.9(5)
C17 C18 C19 C14 -0.1(4)
C15 C14 C19 C18 -0.7(4)
C13 C14 C19 C18 178.2(2)
